data_2240412
loop_
_publ_author_name
'Sathiskumar, S.'
'Balakrishnan, T.'
'Ramamurthi, K.'
'Thamotharan, S.'

_publ_section_title
;
 Crystal structure of
 <i>catena</i>-poly[[cadmium(II)-di-\m~2~-bromido-\m~2~-<small>L</small>-proline-\k^2^<i>O</i>:<i>O</i>']
 monohydrate]
;
_journal_coeditor_code CV5483
_journal_issue 2
_journal_name_full 'Acta Crystallographica Section E'
_journal_page_first 217
_journal_page_last 219
_journal_paper_doi 10.1107/S2056989015001176
_journal_volume 71
_journal_year 2015
_chemical_formula_iupac '[Cd Br2 (C5 H9 N O2)], H2 O'
_chemical_formula_moiety 'C5 H9 Cd Br2 N O2, H2 O'
_chemical_formula_sum 'C5 H11 Br2 Cd N O3'
_chemical_formula_weight 405.37
_chemical_name_systematic
'<i>catena</i>-Poly[[cadmium(II)-di-\m~2~-bromido-\m~2~-<i>L</i>-proline-\k^2^<i>O</i>:<i>O</i>'] monohydrate]'
_space_group_crystal_system orthorhombic
_space_group_IT_number 19
_space_group_name_Hall 'P 2ac 2ab'
_space_group_name_H-M_alt 'P 21 21 21'
_symmetry_space_group_name_Hall 'P 2ac 2ab'
_symmetry_space_group_name_H-M 'P 21 21 21'
_atom_sites_solution_hydrogens mixed
_audit_creation_method SHELXL-2014/6
_cell_angle_alpha 90
_cell_angle_beta 90
_cell_angle_gamma 90
_cell_formula_units_Z 4
_cell_length_a 10.1891(8)
_cell_length_b 13.4961(11)
_cell_length_c 7.4491(5)
_cell_measurement_reflns_used 4066
_cell_measurement_temperature 296(2)
_cell_measurement_theta_max 55.178
_cell_measurement_theta_min 5.005
_cell_volume 1024.35(13)
_computing_cell_refinement
;
APEX2 and SAINT (Bruker, 2008)
;
_computing_data_collection
;
APEX2 (Bruker, 2008)
;
_computing_data_reduction
;
SAINT and XPREP (Bruker, 2008)
;
_computing_molecular_graphics
;
PLATON (Spek, 2009) and Mercury (Macrae <i>et al.</i>,  2008)
;
_computing_structure_refinement
;
SHELXL2014/6 (Sheldrick, 2015)
;
_computing_structure_solution
;
atomic coordinates of chlorido analogue (Yukawa <i>et al.</i>, 1983)
used as starting values in the initial cycles of the
refinement
;
_diffrn_ambient_temperature 296(2)
_diffrn_measured_fraction_theta_full 0.998
_diffrn_measured_fraction_theta_max 0.988
_diffrn_measurement_device_type 'Bruker SMART CCD area detector'
_diffrn_measurement_method '\w and \f scan'
_diffrn_radiation_type MoK\a
_diffrn_radiation_wavelength 0.71073
_diffrn_reflns_av_R_equivalents 0.0678
_diffrn_reflns_limit_h_max 13
_diffrn_reflns_limit_h_min -13
_diffrn_reflns_limit_k_max 14
_diffrn_reflns_limit_k_min -17
_diffrn_reflns_limit_l_max 6
_diffrn_reflns_limit_l_min -9
_diffrn_reflns_number 8264
_diffrn_reflns_theta_full 25.000
_diffrn_reflns_theta_max 28.231
_diffrn_reflns_theta_min 3.124
_exptl_absorpt_coefficient_mu 9.903
_exptl_absorpt_correction_T_max 0.155
_exptl_absorpt_correction_T_min 0.129
_exptl_absorpt_correction_type multi-scan
_exptl_absorpt_process_details
;
(SADABS; Bruker, 2008)
;
_exptl_crystal_colour colourless
_exptl_crystal_density_diffrn 2.629
_exptl_crystal_description block
_exptl_crystal_F_000 760
_exptl_crystal_size_max 0.350
_exptl_crystal_size_mid 0.300
_exptl_crystal_size_min 0.300
_refine_diff_density_max 1.021
_refine_diff_density_min -1.068
_refine_ls_abs_structure_details
;
Flack <i>x</i> determined using 705 quotients
[(<i>I</i>^+^)-(<i>I</i>^-^)]/[(<i>I</i>^+^)+(<i>I</i>^-^)]
(Parsons <i>et al.</i>, 2013)
;
_refine_ls_abs_structure_Flack 0.035(15)
_refine_ls_extinction_method none
_refine_ls_goodness_of_fit_ref 1.055
_refine_ls_hydrogen_treatment mixed
_refine_ls_matrix_type full
_refine_ls_number_parameters 115
_refine_ls_number_reflns 2481
_refine_ls_number_restraints 3
_refine_ls_restrained_S_all 1.054
_refine_ls_R_factor_all 0.0603
_refine_ls_R_factor_gt 0.0412
_refine_ls_shift/su_max 0.000
_refine_ls_shift/su_mean 0.000
_refine_ls_structure_factor_coef Fsqd
_refine_ls_weighting_details 'w=1/[\s^2^(Fo^2^)+(0.0243P)^2^+1.4185P] where P=(Fo^2^+2Fc^2^)/3'
_refine_ls_weighting_scheme calc
_refine_ls_wR_factor_gt 0.0828
_refine_ls_wR_factor_ref 0.0892
_reflns_number_gt 1964
_reflns_number_total 2481
_reflns_threshold_expression 'I > 2\s(I)'
_cod_data_source_file cv5483sup1.cf
_cod_data_source_block I
_cod_database_code 2240412
_cod_database_fobs_code 2240412
_shelx_space_group_comment
;
The symmetry employed for this shelxl refinement is uniquely defined
by the following loop, which should always be used as a source of
symmetry information in preference to the above space-group names.
They are only intended as comments.
;
_shelx_estimated_absorpt_t_min 0.129
_shelx_estimated_absorpt_t_max 0.155
_shelxl_version_number 2014/6

loop_
_space_group_symop_operation_xyz
'x, y, z'
'-x+1/2, -y, z+1/2'
'x+1/2, -y+1/2, -z'
'-x, y+1/2, -z+1/2'

loop_
_atom_site_type_symbol
_atom_site_label
_atom_site_fract_x
_atom_site_fract_y
_atom_site_fract_z
_atom_site_U_iso_or_equiv
_atom_site_adp_type
_atom_site_calc_flag
_atom_site_occupancy
Cd Cd1 0.24415(7) 0.00192(7) 0.31349(9) 0.0425(2) Uani d 1
Br Br1 0.44442(8) 0.03071(8) 0.06673(14) 0.0450(3) Uani d 1
Br Br2 0.37743(10) 0.11262(9) 0.56256(15) 0.0537(3) Uani d 1
O O1 0.1309(8) 0.1397(6) 0.2136(9) 0.057(2) Uani d 1
O O2 0.1420(7) 0.1362(6) -0.0865(9) 0.056(2) Uani d 1
N N1 -0.0870(10) 0.2205(8) -0.1393(11) 0.062(3) Uani d 1
H H1A -0.0168 0.2171 -0.2100 0.075 Uiso calc 1
H H1B -0.1202 0.2813 -0.1471 0.075 Uiso calc 1
C C1 0.0861(9) 0.1560(7) 0.0564(15) 0.039(2) Uani d 1
C C2 -0.0488(10) 0.1988(8) 0.0510(15) 0.053(3) Uani d 1
H H2 -0.0524 0.2596 0.1229 0.064 Uiso calc 1
C C3 -0.1523(12) 0.1260(13) 0.115(2) 0.084(5) Uani d 1
H H3A -0.1172 0.0826 0.2066 0.100 Uiso calc 1
H H3B -0.2279 0.1607 0.1627 0.100 Uiso calc 1
C C4 -0.1878(13) 0.0697(13) -0.047(2) 0.094(5) Uani d 1
H H4A -0.2733 0.0392 -0.0326 0.113 Uiso calc 1
H H4B -0.1236 0.0181 -0.0701 0.113 Uiso calc 1
C C5 -0.1899(14) 0.1441(12) -0.200(2) 0.086(5) Uani d 1
H H5A -0.2758 0.1743 -0.2126 0.103 Uiso calc 1
H H5B -0.1651 0.1134 -0.3127 0.103 Uiso calc 1
O O1W 0.111(2) 0.2521(17) 0.587(2) 0.183(8) Uani d 1
H H1W 0.11(3) 0.296(11) 0.50(2) 0.201 Uiso d 1
H H2W 0.13(3) 0.197(8) 0.54(3) 0.201 Uiso d 1

loop_
_atom_site_aniso_label
_atom_site_aniso_U_11
_atom_site_aniso_U_22
_atom_site_aniso_U_33
_atom_site_aniso_U_12
_atom_site_aniso_U_13
_atom_site_aniso_U_23
Cd1 0.0453(4) 0.0579(4) 0.0243(3) 0.0069(4) -0.0005(2) 0.0045(3)
Br1 0.0347(4) 0.0679(7) 0.0323(4) 0.0033(5) -0.0007(4) -0.0001(5)
Br2 0.0597(6) 0.0687(7) 0.0327(5) -0.0117(6) 0.0013(5) -0.0056(6)
O1 0.074(5) 0.066(5) 0.032(4) 0.025(4) -0.011(3) -0.005(4)
O2 0.059(5) 0.068(5) 0.043(4) 0.016(4) 0.005(4) 0.007(4)
N1 0.063(6) 0.066(7) 0.058(6) 0.037(6) -0.015(5) -0.001(5)
C1 0.040(5) 0.039(5) 0.039(5) 0.005(4) -0.002(5) -0.003(5)
C2 0.053(6) 0.060(7) 0.046(5) 0.024(6) -0.009(6) -0.010(6)
C3 0.043(7) 0.113(13) 0.095(10) 0.005(8) 0.018(6) 0.008(10)
C4 0.042(6) 0.110(12) 0.130(13) -0.008(8) 0.006(9) -0.021(13)
C5 0.075(9) 0.090(11) 0.091(10) 0.040(9) -0.024(8) -0.037(9)
O1W 0.178(16) 0.22(2) 0.153(13) 0.061(18) 0.007(14) 0.061(17)

loop_
_atom_type_symbol
_atom_type_description
_atom_type_scat_dispersion_real
_atom_type_scat_dispersion_imag
_atom_type_scat_source
C C 0.0033 0.0016 'International Tables Vol C Tables 4.2.6.8 and 6.1.1.4'
H H 0.0000 0.0000 'International Tables Vol C Tables 4.2.6.8 and 6.1.1.4'
N N 0.0061 0.0033 'International Tables Vol C Tables 4.2.6.8 and 6.1.1.4'
O O 0.0106 0.0060 'International Tables Vol C Tables 4.2.6.8 and 6.1.1.4'
Br Br -0.2901 2.4595 'International Tables Vol C Tables 4.2.6.8 and 6.1.1.4'
Cd Cd -0.8075 1.2024 'International Tables Vol C Tables 4.2.6.8 and 6.1.1.4'

loop_
_geom_angle_atom_site_label_1
_geom_angle_atom_site_label_2
_geom_angle_atom_site_label_3
_geom_angle_site_symmetry_1
_geom_angle_site_symmetry_3
_geom_angle
O1 Cd1 O2 . 2 179.9(3)
O1 Cd1 Br2 . 2_554 90.50(19)
O2 Cd1 Br2 2 2_554 89.53(19)
O1 Cd1 Br1 . 2 90.0(2)
O2 Cd1 Br1 2 2 90.03(19)
Br2 Cd1 Br1 2_554 2 93.59(4)
O1 Cd1 Br2 . . 91.52(19)
O2 Cd1 Br2 2 . 88.44(19)
Br2 Cd1 Br2 2_554 . 177.29(3)
Br1 Cd1 Br2 2 . 88.22(3)
O1 Cd1 Br1 . . 92.4(2)
O2 Cd1 Br1 2 . 87.56(19)
Br2 Cd1 Br1 2_554 . 87.67(4)
Br1 Cd1 Br1 2 . 177.27(4)
Br2 Cd1 Br1 . . 90.44(4)
Cd1 Br1 Cd1 2_554 . 85.27(3)
Cd1 Br2 Cd1 2 . 85.98(3)
C1 O1 Cd1 . . 127.7(6)
C1 O2 Cd1 . 2_554 132.9(7)
C2 N1 C5 . . 108.9(10)
C2 N1 H1A . . 109.9
C5 N1 H1A . . 109.9
C2 N1 H1B . . 109.9
C5 N1 H1B . . 109.9
H1A N1 H1B . . 108.3
O2 C1 O1 . . 126.0(8)
O2 C1 C2 . . 119.0(10)
O1 C1 C2 . . 114.9(9)
C1 C2 N1 . . 109.9(9)
C1 C2 C3 . . 112.4(10)
N1 C2 C3 . . 103.9(10)
C1 C2 H2 . . 110.1
N1 C2 H2 . . 110.1
C3 C2 H2 . . 110.1
C4 C3 C2 . . 104.5(11)
C4 C3 H3A . . 110.9
C2 C3 H3A . . 110.9
C4 C3 H3B . . 110.9
C2 C3 H3B . . 110.9
H3A C3 H3B . . 108.9
C3 C4 C5 . . 106.0(12)
C3 C4 H4A . . 110.5
C5 C4 H4A . . 110.5
C3 C4 H4B . . 110.5
C5 C4 H4B . . 110.5
H4A C4 H4B . . 108.7
C4 C5 N1 . . 102.3(10)
C4 C5 H5A . . 111.3
N1 C5 H5A . . 111.3
C4 C5 H5B . . 111.3
N1 C5 H5B . . 111.3
H5A C5 H5B . . 109.2
H1W O1W H2W . . 106(4)

loop_
_geom_bond_atom_site_label_1
_geom_bond_atom_site_label_2
_geom_bond_site_symmetry_2
_geom_bond_distance
Cd1 O1 . 2.312(8)
Cd1 O2 2 2.318(8)
Cd1 Br2 2_554 2.7236(13)
Cd1 Br1 2 2.7285(11)
Cd1 Br2 . 2.7421(13)
Cd1 Br1 . 2.7737(12)
Br1 Cd1 2_554 2.7285(11)
Br2 Cd1 2 2.7236(13)
O1 C1 . 1.276(12)
O2 C1 . 1.237(12)
O2 Cd1 2_554 2.318(8)
N1 C2 . 1.499(13)
N1 C5 . 1.537(17)
N1 H1A . 0.8900
N1 H1B . 0.8900
C1 C2 . 1.491(13)
C2 C3 . 1.517(19)
C2 H2 . 0.9800
C3 C4 . 1.47(2)
C3 H3A . 0.9700
C3 H3B . 0.9700
C4 C5 . 1.52(2)
C4 H4A . 0.9700
C4 H4B . 0.9700
C5 H5A . 0.9700
C5 H5B . 0.9700
O1W H1W . 0.87(3)
O1W H2W . 0.87(3)

loop_
_geom_hbond_atom_site_label_D
_geom_hbond_atom_site_label_H
_geom_hbond_atom_site_label_A
_geom_hbond_site_symmetry_A
_geom_hbond_distance_DH
_geom_hbond_distance_HA
_geom_hbond_distance_DA
_geom_hbond_angle_DHA
N1 H1A O2 . 0.89 2.16 2.626(12) 112.1
O1W H2W O1 . 0.84(17) 2.6(2) 3.175(19) 132
O1W H2W Br2 . 0.84(17) 2.8(3) 3.311(19) 123
N1 H1A O1W 1_554 0.89 2.05 2.90(2) 159
N1 H1B Br1 3_455 0.89 2.69 3.416(11) 140
O1W H1W Br2 3_456 0.88(16) 2.7(3) 3.197(19) 116

loop_
_geom_torsion_atom_site_label_1
_geom_torsion_atom_site_label_2
_geom_torsion_atom_site_label_3
_geom_torsion_atom_site_label_4
_geom_torsion_site_symmetry_1
_geom_torsion
Cd1 O2 C1 O1 2_554 44.5(15)
Cd1 O2 C1 C2 2_554 -132.7(9)
Cd1 O1 C1 O2 . -40.4(15)
Cd1 O1 C1 C2 . 136.8(8)
O2 C1 C2 N1 . -6.1(15)
O1 C1 C2 N1 . 176.4(9)
O2 C1 C2 C3 . 109.1(12)
O1 C1 C2 C3 . -68.3(13)
C5 N1 C2 C1 . 107.4(11)
C5 N1 C2 C3 . -13.1(11)
C1 C2 C3 C4 . -87.0(14)
N1 C2 C3 C4 . 31.8(13)
C2 C3 C4 C5 . -39.1(15)
C3 C4 C5 N1 . 29.9(14)
C2 N1 C5 C4 . -9.7(12)
